data_2226560
loop_
_publ_author_name
'Wang, Bo'

_publ_section_title
;
 Diaquabromidocopper(II)--18-crown-6--water (1/1/2)
;
_journal_issue 7
_journal_name_full 'Acta Crystallographica Section E'
_journal_page_first m836
_journal_paper_doi 10.1107/S1600536810023500
_journal_volume 66
_journal_year 2010
_chemical_formula_iupac '[Cu Br2 (H2 O)2] , C12 H24 O6 , 2H2 O'
_chemical_formula_moiety 'C12 H24 O6, Br2 Cu H4 O2, 2(H2 O)'
_chemical_formula_sum 'C12 H32 Br2 Cu O10'
_chemical_formula_weight 559.73
_chemical_name_systematic
;
Diaquadibromidocopper(II)--18-crown-6--water (1/1/2)
;
_space_group_IT_number 2
_symmetry_cell_setting triclinic
_symmetry_space_group_name_Hall '-P 1'
_symmetry_space_group_name_H-M 'P -1'
_atom_sites_solution_hydrogens geom
_atom_sites_solution_primary direct
_atom_sites_solution_secondary difmap
_audit_creation_method SHELXL-97
_cell_angle_alpha 75.220(3)
_cell_angle_beta 69.470(10)
_cell_angle_gamma 78.510(10)
_cell_formula_units_Z 1
_cell_length_a 7.4418(5)
_cell_length_b 8.1724(6)
_cell_length_c 10.1510(2)
_cell_measurement_reflns_used 2622
_cell_measurement_temperature 298(2)
_cell_measurement_theta_max 27.485
_cell_measurement_theta_min 3.04
_cell_volume 554.90(7)
_computing_cell_refinement 'CrystalClear (Rigaku 2005)'
_computing_data_collection 'CrystalClear (Rigaku 2005)'
_computing_data_reduction 'CrystalClear (Rigaku 2005)'
_computing_molecular_graphics 'SHELXTL (Sheldrick, 2008)'
_computing_publication_material 'PRPKAPPA (Ferguson, 1999)'
_computing_structure_refinement 'SHELXL97 (Sheldrick, 2008)'
_computing_structure_solution 'SHELXS97 (Sheldrick, 2008)'
_diffrn_ambient_temperature 298(2)
_diffrn_detector_area_resol_mean 13.6612
_diffrn_measured_fraction_theta_full 0.997
_diffrn_measured_fraction_theta_max 0.997
_diffrn_measurement_device_type 'Rigaku SCXmini diffractometer'
_diffrn_measurement_method '\w scans'
_diffrn_radiation_monochromator graphite
_diffrn_radiation_source 'fine-focus sealed tube'
_diffrn_radiation_type MoK\a
_diffrn_radiation_wavelength 0.71073
_diffrn_reflns_av_R_equivalents 0.0370
_diffrn_reflns_av_sigmaI/netI 0.0440
_diffrn_reflns_limit_h_max 9
_diffrn_reflns_limit_h_min -9
_diffrn_reflns_limit_k_max 10
_diffrn_reflns_limit_k_min -10
_diffrn_reflns_limit_l_max 13
_diffrn_reflns_limit_l_min -13
_diffrn_reflns_number 5746
_diffrn_reflns_theta_full 27.49
_diffrn_reflns_theta_max 27.49
_diffrn_reflns_theta_min 3.04
_diffrn_standards_number 0
_exptl_absorpt_coefficient_mu 4.625
_exptl_absorpt_correction_T_max 0.412
_exptl_absorpt_correction_T_min 0.397
_exptl_absorpt_correction_type multi-scan
_exptl_absorpt_process_details 'CrystalClear (Rigaku, 2005)'
_exptl_crystal_colour green
_exptl_crystal_density_diffrn 1.675
_exptl_crystal_density_method 'not measured'
_exptl_crystal_description Prism
_exptl_crystal_F_000 283
_exptl_crystal_size_max 0.20
_exptl_crystal_size_mid 0.20
_exptl_crystal_size_min 0.20
_refine_diff_density_max 1.274
_refine_diff_density_min -1.546
_refine_ls_extinction_method none
_refine_ls_goodness_of_fit_ref 1.081
_refine_ls_hydrogen_treatment mixed
_refine_ls_matrix_type full
_refine_ls_number_parameters 123
_refine_ls_number_reflns 2537
_refine_ls_number_restraints 0
_refine_ls_restrained_S_all 1.081
_refine_ls_R_factor_all 0.0647
_refine_ls_R_factor_gt 0.0520
_refine_ls_shift/su_max 0.000
_refine_ls_shift/su_mean 0.000
_refine_ls_structure_factor_coef Fsqd
_refine_ls_weighting_details 'calc w=1/[\s^2^(Fo^2^)+(0.0755P)^2^+0.8701P] where P=(Fo^2^+2Fc^2^)/3'
_refine_ls_weighting_scheme calc
_refine_ls_wR_factor_gt 0.1431
_refine_ls_wR_factor_ref 0.1547
_reflns_number_gt 2064
_reflns_number_total 2537
_reflns_threshold_expression >2sigma(I)
_cod_data_source_file jj2036.cif
_cod_data_source_block I
_cod_original_cell_volume 554.90(6)
_cod_database_code 2226560
_cod_database_fobs_code 2226560

loop_
_symmetry_equiv_pos_as_xyz
'x, y, z'
'-x, -y, -z'

loop_
_atom_site_type_symbol
_atom_site_label
_atom_site_fract_x
_atom_site_fract_y
_atom_site_fract_z
_atom_site_U_iso_or_equiv
_atom_site_adp_type
_atom_site_calc_flag
_atom_site_refinement_flags
_atom_site_occupancy
_atom_site_disorder_assembly
_atom_site_disorder_group
Br Br1 0.05334(10) 0.20118(6) 0.58028(6) 0.0652(3) Uani d . 1 . .
C C1 0.7159(11) 0.5878(10) 0.2213(9) 0.080(2) Uani d . 1 . .
H H1A 0.7893 0.5678 0.2875 0.096 Uiso calc R 1 . .
H H1B 0.5881 0.6430 0.2652 0.096 Uiso calc R 1 . .
C C2 0.6378(11) 0.3049(11) 0.3232(7) 0.082(2) Uani d . 1 . .
H H2A 0.5237 0.3535 0.3903 0.099 Uiso calc R 1 . .
H H2B 0.7387 0.2700 0.3681 0.099 Uiso calc R 1 . .
C C3 0.5931(11) 0.1552(9) 0.2897(7) 0.078(2) Uani d . 1 . .
H H3A 0.7043 0.1104 0.2180 0.094 Uiso calc R 1 . .
H H3B 0.5624 0.0664 0.3755 0.094 Uiso calc R 1 . .
C C4 0.3741(11) 0.0667(7) 0.2063(8) 0.077(2) Uani d . 1 . .
H H4A 0.3196 -0.0119 0.2951 0.092 Uiso calc R 1 . .
H H4B 0.4851 0.0053 0.1465 0.092 Uiso calc R 1 . .
C C5 0.2298(10) 0.1320(9) 0.1320(9) 0.079(2) Uani d . 1 . .
H H5A 0.1834 0.0378 0.1166 0.095 Uiso calc R 1 . .
H H5B 0.1206 0.1968 0.1901 0.095 Uiso calc R 1 . .
C C6 0.1858(10) 0.3000(10) -0.0843(10) 0.083(2) Uani d . 1 . .
H H6A 0.0709 0.3637 -0.0304 0.100 Uiso calc R 1 . .
H H6B 0.1466 0.2052 -0.1045 0.100 Uiso calc R 1 . .
Cu Cu1 0.0000 0.5000 0.5000 0.0335(2) Uani d S 1 . .
O O1 0.7004(6) 0.4308(6) 0.1941(4) 0.0626(10) Uani d . 1 . .
O O2 0.4337(5) 0.2051(5) 0.2370(4) 0.0559(9) Uani d . 1 . .
O O3 0.3148(5) 0.2374(5) -0.0014(5) 0.0613(10) Uani d . 1 . .
O O4W 0.3072(6) 0.6708(6) 0.0637(4) 0.0566(10) Uani d . 1 . .
O O5W 0.1698(7) 0.4741(5) 0.3133(4) 0.0900(18) Uani d . 1 . .
H H5WA 0.2229 0.3756 0.2979 0.108 Uiso d R 1 . .
H H5WB 0.1920 0.5610 0.2455 0.108 Uiso d R 1 . .
H H4WA 0.309(11) 0.633(10) 0.011(8) 0.07(3) Uiso d . 1 . .
H H4WB 0.436(11) 0.688(9) 0.040(8) 0.08(2) Uiso d . 1 . .

loop_
_atom_site_aniso_label
_atom_site_aniso_U_11
_atom_site_aniso_U_22
_atom_site_aniso_U_33
_atom_site_aniso_U_12
_atom_site_aniso_U_13
_atom_site_aniso_U_23
Br1 0.0949(5) 0.0358(3) 0.0446(3) -0.0137(3) 0.0039(3) -0.0051(2)
C1 0.085(5) 0.091(5) 0.092(5) 0.007(4) -0.054(4) -0.043(4)
C2 0.088(5) 0.112(6) 0.044(3) 0.010(4) -0.035(3) -0.007(4)
C3 0.088(5) 0.066(4) 0.053(4) 0.011(4) -0.016(3) 0.011(3)
C4 0.093(5) 0.037(3) 0.066(4) -0.015(3) 0.016(4) -0.006(3)
C5 0.066(4) 0.059(4) 0.095(5) -0.033(3) 0.015(4) -0.025(4)
C6 0.066(4) 0.084(5) 0.132(7) -0.008(4) -0.045(5) -0.057(5)
Cu1 0.0319(4) 0.0385(4) 0.0250(4) -0.0049(3) -0.0047(3) -0.0033(3)
O1 0.068(2) 0.077(3) 0.048(2) 0.000(2) -0.023(2) -0.022(2)
O2 0.056(2) 0.0428(19) 0.047(2) 0.0025(16) 0.0013(17) -0.0033(16)
O3 0.049(2) 0.060(2) 0.073(3) -0.0165(18) -0.0070(19) -0.021(2)
O4W 0.054(2) 0.074(3) 0.034(2) -0.016(2) -0.0026(17) -0.0073(19)
O5W 0.109(4) 0.054(2) 0.040(2) 0.029(2) 0.026(2) 0.0074(18)

loop_
_atom_type_symbol
_atom_type_description
_atom_type_scat_dispersion_real
_atom_type_scat_dispersion_imag
_atom_type_scat_source
C C 0.0033 0.0016 'International Tables Vol C Tables 4.2.6.8 and 6.1.1.4'
Br Br -0.2901 2.4595 'International Tables Vol C Tables 4.2.6.8 and 6.1.1.4'
Cu Cu 0.3201 1.2651 'International Tables Vol C Tables 4.2.6.8 and 6.1.1.4'
O O 0.0106 0.0060 'International Tables Vol C Tables 4.2.6.8 and 6.1.1.4'
H H 0.0000 0.0000 'International Tables Vol C Tables 4.2.6.8 and 6.1.1.4'

loop_
_geom_angle_atom_site_label_1
_geom_angle_atom_site_label_2
_geom_angle_atom_site_label_3
_geom_angle_site_symmetry_1
_geom_angle_site_symmetry_3
_geom_angle
_geom_angle_publ_flag
O1 C1 C6 . 2_665 109.7(6) ?
O1 C1 H1A . . 109.7 ?
C6 C1 H1A 2_665 . 109.7 ?
O1 C1 H1B . . 109.7 ?
C6 C1 H1B 2_665 . 109.7 ?
H1A C1 H1B . . 108.2 ?
O1 C2 C3 . . 110.2(5) ?
O1 C2 H2A . . 109.6 ?
C3 C2 H2A . . 109.6 ?
O1 C2 H2B . . 109.6 ?
C3 C2 H2B . . 109.6 ?
H2A C2 H2B . . 108.1 ?
O2 C3 C2 . . 108.9(5) ?
O2 C3 H3A . . 109.9 ?
C2 C3 H3A . . 109.9 ?
O2 C3 H3B . . 109.9 ?
C2 C3 H3B . . 109.9 ?
H3A C3 H3B . . 108.3 ?
O2 C4 C5 . . 109.9(5) ?
O2 C4 H4A . . 109.7 ?
C5 C4 H4A . . 109.7 ?
O2 C4 H4B . . 109.7 ?
C5 C4 H4B . . 109.7 ?
H4A C4 H4B . . 108.2 ?
O3 C5 C4 . . 109.1(5) ?
O3 C5 H5A . . 109.9 ?
C4 C5 H5A . . 109.9 ?
O3 C5 H5B . . 109.9 ?
C4 C5 H5B . . 109.9 ?
H5A C5 H5B . . 108.3 ?
O3 C6 C1 . 2_665 109.5(5) ?
O3 C6 H6A . . 109.8 ?
C1 C6 H6A 2_665 . 109.8 ?
O3 C6 H6B . . 109.8 ?
C1 C6 H6B 2_665 . 109.8 ?
H6A C6 H6B . . 108.2 ?
O5W Cu1 O5W 2_566 . 180.0000(10) ?
O5W Cu1 Br1 2_566 2_566 89.03(12) ?
O5W Cu1 Br1 . 2_566 90.97(12) ?
O5W Cu1 Br1 2_566 . 90.97(12) ?
O5W Cu1 Br1 . . 89.03(12) ?
Br1 Cu1 Br1 2_566 . 180.0 ?
C1 O1 C2 . . 112.9(6) ?
C3 O2 C4 . . 113.2(5) ?
C5 O3 C6 . . 112.7(5) ?
H4WA O4W H4WB . . 103(8) ?
Cu1 O5W H5WA . . 120.0 ?
Cu1 O5W H5WB . . 120.0 ?
H5WA O5W H5WB . . 120.0 ?

loop_
_geom_bond_atom_site_label_1
_geom_bond_atom_site_label_2
_geom_bond_site_symmetry_2
_geom_bond_distance
_geom_bond_publ_flag
Br1 Cu1 . 2.3687(5) ?
C1 O1 . 1.414(8) ?
C1 C6 2_665 1.488(11) ?
C1 H1A . 0.9700 ?
C1 H1B . 0.9700 ?
C2 O1 . 1.438(8) ?
C2 C3 . 1.476(11) ?
C2 H2A . 0.9700 ?
C2 H2B . 0.9700 ?
C3 O2 . 1.414(8) ?
C3 H3A . 0.9700 ?
C3 H3B . 0.9700 ?
C4 O2 . 1.432(8) ?
C4 C5 . 1.463(11) ?
C4 H4A . 0.9700 ?
C4 H4B . 0.9700 ?
C5 O3 . 1.413(8) ?
C5 H5A . 0.9700 ?
C5 H5B . 0.9700 ?
C6 O3 . 1.429(8) ?
C6 C1 2_665 1.488(11) ?
C6 H6A . 0.9700 ?
C6 H6B . 0.9700 ?
Cu1 O5W 2_566 1.911(4) ?
Cu1 O5W . 1.911(4) ?
Cu1 Br1 2_566 2.3687(5) ?
O4W H4WA . 0.68(7) ?
O4W H4WB . 0.93(8) ?
O5W H5WA . 0.8500 ?
O5W H5WB . 0.8500 ?

loop_
_geom_hbond_atom_site_label_D
_geom_hbond_atom_site_label_H
_geom_hbond_atom_site_label_A
_geom_hbond_site_symmetry_A
_geom_hbond_distance_DH
_geom_hbond_distance_HA
_geom_hbond_distance_DA
_geom_hbond_angle_DHA
O4W H4WA O1 2_665 0.68(7) 2.30(8) 2.962(6) 167(9)
O4W H4WB O3 2_665 0.93(8) 1.95(8) 2.869(6) 170(6)
O5W H5WA O2 . 0.85 1.92 2.715(5) 156.0
O5W H5WB O4W . 0.85 1.82 2.609(6) 154.5

loop_
_geom_torsion_atom_site_label_1
_geom_torsion_atom_site_label_2
_geom_torsion_atom_site_label_3
_geom_torsion_atom_site_label_4
_geom_torsion_site_symmetry_1
_geom_torsion_site_symmetry_2
_geom_torsion_site_symmetry_3
_geom_torsion_site_symmetry_4
_geom_torsion
_geom_torsion_publ_flag
O1 C2 C3 O2 . . . . -64.8(7) ?
O2 C4 C5 O3 . . . . 63.1(7) ?
C6 C1 O1 C2 2_665 . . . 169.8(6) ?
C3 C2 O1 C1 . . . . 170.5(6) ?
C2 C3 O2 C4 . . . . -177.8(5) ?
C5 C4 O2 C3 . . . . -171.2(5) ?
C4 C5 O3 C6 . . . . 177.1(5) ?
C1 C6 O3 C5 2_665 . . . 178.9(5) ?
